data_8102112
loop_
_publ_author_name
'Spannenberg, Anke'
'Bach, Marc A.'
'Beweries, Torsten'
'Rosenthal, Uwe'

_publ_section_title
;
Crystal structure of 3,3-bis(tert-butyl-cyclopentadienyl)-bicyclo
[3.1.0]hex-3-zircona-1(5)-ene-6-nickela-6,6-bis(triphenylphosphine), 
(C~9~H~13~)~2~(ZrC~4~H~4~)Ni(C~18~H~15~P)~2~
;
_journal_issue 3
_journal_name_full 'Zeitschrift f\"ur Kristallographie - New Crystal Structures'
_journal_page_first 189
_journal_page_last 191
_journal_volume 222
_journal_year 2007
_chemical_formula_structural (C9H13)2(ZrC4H4)Ni(C18H15P)2
_chemical_formula_sum 'C58 H60 Ni P2 Zr'
_chemical_formula_weight 968.93
_chemical_name_systematic
; 
3,3-bis(tert-butyl-cyclopentadienyl)-bicyclo[3.1.0]hex-3-zircona-1(5)-ene-
6-nickela-6,6-bis(triphenylphosphine)
;
_space_group_IT_number 14
_symmetry_cell_setting monoclinic
_symmetry_space_group_name_Hall '-P 2yn'
_symmetry_space_group_name_H-M 'P 1 21/n 1'
_atom_sites_solution_hydrogens geom
_atom_sites_solution_primary direct
_atom_sites_solution_secondary difmap
_audit_creation_method SHELXL-97
_cell_angle_alpha 90.00
_cell_angle_beta 95.74(3)
_cell_angle_gamma 90.00
_cell_formula_units_Z 4
_cell_length_a 12.378(3)
_cell_length_b 10.353(2)
_cell_length_c 38.031(8)
_cell_measurement_reflns_used 8125
_cell_measurement_temperature 200(2)
_cell_volume 4849.2(18)
_computing_data_collection STOE-X-AREA
_computing_molecular_graphics XP
_computing_structure_refinement 'SHELXL-97 (Sheldrick, 1997)'
_computing_structure_solution 'SHELXS-97 (Sheldrick, 1990)'
_diffrn_ambient_temperature 200(2)
_diffrn_measured_fraction_theta_full 0.996
_diffrn_measured_fraction_theta_max 0.996
_diffrn_measurement_device_type 'Stoe IPDS 2'
_diffrn_radiation_monochromator graphite
_diffrn_radiation_source 'fine-focus sealed tube'
_diffrn_radiation_type MoK\a
_diffrn_radiation_wavelength 0.71073
_diffrn_reflns_av_R_equivalents 0.0468
_diffrn_reflns_av_sigmaI/netI 0.0292
_diffrn_reflns_limit_h_max 14
_diffrn_reflns_limit_h_min -14
_diffrn_reflns_limit_k_max 11
_diffrn_reflns_limit_k_min -12
_diffrn_reflns_limit_l_max 44
_diffrn_reflns_limit_l_min -44
_diffrn_reflns_number 55594
_diffrn_reflns_theta_full 24.59
_diffrn_reflns_theta_max 24.59
_diffrn_reflns_theta_min 1.69
_exptl_absorpt_coefficient_mu 0.706
_exptl_absorpt_correction_type none
_exptl_crystal_colour yellow
_exptl_crystal_density_diffrn 1.327
_exptl_crystal_density_method 'not measured'
_exptl_crystal_description prism
_exptl_crystal_F_000 2024
_exptl_crystal_size_max 0.40
_exptl_crystal_size_mid 0.35
_exptl_crystal_size_min 0.25
_refine_diff_density_max 0.294
_refine_diff_density_min -0.403
_refine_diff_density_rms 0.047
_refine_ls_extinction_method none
_refine_ls_goodness_of_fit_ref 0.917
_refine_ls_hydrogen_treatment mixed
_refine_ls_matrix_type full
_refine_ls_number_parameters 575
_refine_ls_number_reflns 8125
_refine_ls_number_restraints 0
_refine_ls_restrained_S_all 0.917
_refine_ls_R_factor_all 0.0290
_refine_ls_R_factor_gt 0.0225
_refine_ls_shift/su_max 0.002
_refine_ls_shift/su_mean 0.000
_refine_ls_structure_factor_coef Fsqd
_refine_ls_weighting_details 'calc w=1/[\s^2^(Fo^2^)+(0.0363P)^2^+0.0000P] where P=(Fo^2^+2Fc^2^)/3'
_refine_ls_weighting_scheme calc
_refine_ls_wR_factor_gt 0.0530
_refine_ls_wR_factor_ref 0.0539
_reflns_number_gt 6710
_reflns_number_total 8125
_reflns_threshold_expression >2sigma(I)
_cod_data_source_file 1267-1992.cff
_cod_data_source_block ks477m
_cod_original_cell_volume 4849.4(17)
_cod_original_sg_symbol_H-M P12(1)/n1
_cod_database_code 8102112

loop_
_symmetry_equiv_pos_as_xyz
'x, y, z'
'-x+1/2, y+1/2, -z+1/2'
'-x, -y, -z'
'x-1/2, -y-1/2, z-1/2'

loop_
_atom_site_label
_atom_site_type_symbol
_atom_site_fract_x
_atom_site_fract_y
_atom_site_fract_z
_atom_site_U_iso_or_equiv
_atom_site_adp_type
_atom_site_occupancy
_atom_site_symmetry_multiplicity
_atom_site_Wyckoff_symbol
_atom_site_calc_flag
_atom_site_refinement_flags
_atom_site_disorder_assembly
_atom_site_disorder_group
C1 C 0.99783(14) 0.97721(19) 0.06195(4) 0.0243(4) Uani 1 4 e d . . .
C2 C 0.95570(13) 0.93339(17) 0.09418(4) 0.0223(4) Uani 1 4 e d . . .
C3 C 0.86586(14) 0.91385(17) 0.10880(4) 0.0217(4) Uani 1 4 e d . . .
C4 C 0.74818(14) 0.92257(19) 0.10162(4) 0.0233(4) Uani 1 4 e d . . .
C5 C 0.78486(15) 1.21642(17) 0.09513(5) 0.0297(4) Uani 1 4 e d . . .
H5 H 0.7690 1.1985 0.1186 0.036 Uiso 1 4 e calc R . .
C6 C 0.88890(15) 1.22794(18) 0.08419(5) 0.0341(4) Uani 1 4 e d . . .
H6 H 0.9554 1.2207 0.0989 0.041 Uiso 1 4 e calc R . .
C7 C 0.87768(15) 1.25209(17) 0.04772(5) 0.0340(4) Uani 1 4 e d . . .
H7 H 0.9351 1.2632 0.0332 0.041 Uiso 1 4 e calc R . .
C8 C 0.76615(15) 1.25686(17) 0.03655(5) 0.0289(4) Uani 1 4 e d . . .
H8 H 0.7355 1.2719 0.0130 0.035 Uiso 1 4 e calc R . .
C9 C 0.70686(14) 1.23579(16) 0.06573(5) 0.0259(4) Uani 1 4 e d . . .
C10 C 0.58469(15) 1.25323(19) 0.06731(5) 0.0341(4) Uani 1 4 e d . . .
C11 C 0.52864(17) 1.1278(2) 0.07635(7) 0.0458(5) Uani 1 4 e d . . .
H11A H 0.4508 1.1435 0.0770 0.069 Uiso 1 4 e calc R . .
H11B H 0.5599 1.0968 0.0995 0.069 Uiso 1 4 e calc R . .
H11C H 0.5393 1.0625 0.0584 0.069 Uiso 1 4 e calc R . .
C12 C 0.56815(19) 1.3540(2) 0.09628(6) 0.0506(6) Uani 1 4 e d . . .
H12A H 0.4903 1.3673 0.0976 0.076 Uiso 1 4 e calc R . .
H12B H 0.6019 1.4359 0.0905 0.076 Uiso 1 4 e calc R . .
H12C H 0.6018 1.3227 0.1191 0.076 Uiso 1 4 e calc R . .
C13 C 0.53179(17) 1.3044(2) 0.03208(6) 0.0488(6) Uani 1 4 e d . . .
H13A H 0.4537 1.3155 0.0334 0.073 Uiso 1 4 e calc R . .
H13B H 0.5434 1.2428 0.0133 0.073 Uiso 1 4 e calc R . .
H13C H 0.5642 1.3877 0.0269 0.073 Uiso 1 4 e calc R . .
C14 C 0.83958(15) 0.89344(17) -0.00187(4) 0.0268(4) Uani 1 4 e d . . .
H14 H 0.9110 0.8801 -0.0083 0.032 Uiso 1 4 e calc R . .
C15 C 0.77376(16) 1.00079(18) -0.01136(4) 0.0286(4) Uani 1 4 e d . . .
H15 H 0.7926 1.0721 -0.0252 0.034 Uiso 1 4 e calc R . .
C16 C 0.67480(15) 0.98375(18) 0.00336(4) 0.0294(4) Uani 1 4 e d . . .
H16 H 0.6149 1.0416 0.0011 0.035 Uiso 1 4 e calc R . .
C17 C 0.68015(15) 0.86633(17) 0.02189(4) 0.0269(4) Uani 1 4 e d . . .
H17 H 0.6243 0.8316 0.0345 0.032 Uiso 1 4 e calc R . .
C18 C 0.78236(15) 0.80803(17) 0.01881(4) 0.0259(4) Uani 1 4 e d . . .
C19 C 0.81428(16) 0.66821(18) 0.02764(5) 0.0309(4) Uani 1 4 e d . . .
C20 C 0.7995(2) 0.5904(2) -0.00687(5) 0.0432(5) Uani 1 4 e d . . .
H20A H 0.8195 0.5001 -0.0020 0.065 Uiso 1 4 e calc R . .
H20B H 0.8461 0.6264 -0.0238 0.065 Uiso 1 4 e calc R . .
H20C H 0.7234 0.5949 -0.0168 0.065 Uiso 1 4 e calc R . .
C21 C 0.93248(19) 0.6546(2) 0.04287(6) 0.0483(6) Uani 1 4 e d . . .
H21A H 0.9443 0.7034 0.0650 0.072 Uiso 1 4 e calc R . .
H21B H 0.9800 0.6885 0.0259 0.072 Uiso 1 4 e calc R . .
H21C H 0.9491 0.5633 0.0475 0.072 Uiso 1 4 e calc R . .
C22 C 0.7419(2) 0.6089(2) 0.05361(6) 0.0518(6) Uani 1 4 e d . . .
H22A H 0.7500 0.6577 0.0758 0.078 Uiso 1 4 e calc R . .
H22B H 0.7633 0.5189 0.0582 0.078 Uiso 1 4 e calc R . .
H22C H 0.6660 0.6120 0.0435 0.078 Uiso 1 4 e calc R . .
C23 C 0.77504(14) 0.92196(17) 0.19003(4) 0.0231(4) Uani 1 4 e d . . .
C24 C 0.76504(15) 1.05603(18) 0.18844(5) 0.0299(4) Uani 1 4 e d . . .
H24 H 0.8285 1.1079 0.1891 0.036 Uiso 1 4 e calc R . .
C25 C 0.66404(16) 1.1148(2) 0.18593(5) 0.0364(5) Uani 1 4 e d . . .
H25 H 0.6586 1.2063 0.1853 0.044 Uiso 1 4 e calc R . .
C26 C 0.57144(17) 1.0404(2) 0.18441(5) 0.0405(5) Uani 1 4 e d . . .
H26 H 0.5020 1.0804 0.1824 0.049 Uiso 1 4 e calc R . .
C27 C 0.57981(16) 0.9077(2) 0.18581(5) 0.0410(5) Uani 1 4 e d . . .
H27 H 0.5160 0.8563 0.1847 0.049 Uiso 1 4 e calc R . .
C28 C 0.68129(14) 0.8487(2) 0.18884(5) 0.0314(4) Uani 1 4 e d . . .
H28 H 0.6862 0.7572 0.1901 0.038 Uiso 1 4 e calc R . .
C29 C 0.96500(14) 0.88174(17) 0.23715(4) 0.0244(4) Uani 1 4 e d . . .
C30 C 0.90667(16) 0.9442(2) 0.26153(5) 0.0354(5) Uani 1 4 e d . . .
H30 H 0.8364 0.9772 0.2542 0.043 Uiso 1 4 e calc R . .
C31 C 0.94996(17) 0.9589(2) 0.29647(5) 0.0417(5) Uani 1 4 e d . . .
H31 H 0.9091 1.0018 0.3128 0.050 Uiso 1 4 e calc R . .
C32 C 1.05118(17) 0.9121(2) 0.30749(5) 0.0394(5) Uani 1 4 e d . . .
H32 H 1.0803 0.9220 0.3314 0.047 Uiso 1 4 e calc R . .
C33 C 1.11042(16) 0.8506(2) 0.28377(5) 0.0368(5) Uani 1 4 e d . . .
H33 H 1.1807 0.8182 0.2914 0.044 Uiso 1 4 e calc R . .
C34 C 1.06820(15) 0.83561(19) 0.24877(5) 0.0316(4) Uani 1 4 e d . . .
H34 H 1.1101 0.7935 0.2326 0.038 Uiso 1 4 e calc R . .
C35 C 0.88901(14) 0.68065(17) 0.18908(4) 0.0247(4) Uani 1 4 e d . . .
C36 C 0.88192(15) 0.60340(19) 0.21855(5) 0.0320(4) Uani 1 4 e d . . .
H36 H 0.8886 0.6411 0.2414 0.038 Uiso 1 4 e calc R . .
C37 C 0.86508(16) 0.4716(2) 0.21481(6) 0.0400(5) Uani 1 4 e d . . .
H37 H 0.8618 0.4192 0.2352 0.048 Uiso 1 4 e calc R . .
C38 C 0.85313(18) 0.4162(2) 0.18194(6) 0.0445(5) Uani 1 4 e d . . .
H38 H 0.8409 0.3259 0.1796 0.053 Uiso 1 4 e calc R . .
C39 C 0.8588(2) 0.4909(2) 0.15231(6) 0.0507(6) Uani 1 4 e d . . .
H39 H 0.8497 0.4527 0.1295 0.061 Uiso 1 4 e calc R . .
C40 C 0.87779(19) 0.62241(19) 0.15593(5) 0.0404(5) Uani 1 4 e d . . .
H40 H 0.8833 0.6736 0.1355 0.048 Uiso 1 4 e calc R . .
C41 C 1.25351(14) 0.90053(17) 0.18754(4) 0.0248(4) Uani 1 4 e d . . .
C42 C 1.29215(15) 0.99264(19) 0.21232(5) 0.0313(4) Uani 1 4 e d . . .
H42 H 1.2745 1.0811 0.2084 0.038 Uiso 1 4 e calc R . .
C43 C 1.35632(16) 0.9564(2) 0.24276(5) 0.0387(5) Uani 1 4 e d . . .
H43 H 1.3821 1.0202 0.2595 0.046 Uiso 1 4 e calc R . .
C44 C 1.38286(16) 0.8287(2) 0.24885(5) 0.0400(5) Uani 1 4 e d . . .
H44 H 1.4275 0.8046 0.2696 0.048 Uiso 1 4 e calc R . .
C45 C 1.34459(16) 0.7358(2) 0.22480(5) 0.0368(5) Uani 1 4 e d . . .
H45 H 1.3621 0.6474 0.2291 0.044 Uiso 1 4 e calc R . .
C46 C 1.28071(15) 0.77120(19) 0.19442(5) 0.0326(4) Uani 1 4 e d . . .
H46 H 1.2548 0.7066 0.1779 0.039 Uiso 1 4 e calc R . .
C47 C 1.23901(14) 0.85082(18) 0.11570(4) 0.0260(4) Uani 1 4 e d . . .
C48 C 1.34975(16) 0.8721(2) 0.11389(5) 0.0366(5) Uani 1 4 e d . . .
H48 H 1.3862 0.9373 0.1281 0.044 Uiso 1 4 e calc R . .
C49 C 1.40667(18) 0.7993(2) 0.09164(6) 0.0482(6) Uani 1 4 e d . . .
H49 H 1.4817 0.8155 0.0903 0.058 Uiso 1 4 e calc R . .
C50 C 1.3548(2) 0.7026(2) 0.07115(6) 0.0509(6) Uani 1 4 e d . . .
H50 H 1.3944 0.6519 0.0561 0.061 Uiso 1 4 e calc R . .
C51 C 1.24614(19) 0.6804(2) 0.07276(5) 0.0438(5) Uani 1 4 e d . . .
H51 H 1.2104 0.6144 0.0587 0.053 Uiso 1 4 e calc R . .
C52 C 1.18810(16) 0.75435(19) 0.09497(5) 0.0324(4) Uani 1 4 e d . . .
H52 H 1.1129 0.7385 0.0959 0.039 Uiso 1 4 e calc R . .
C53 C 1.18174(14) 1.10868(17) 0.13899(4) 0.0252(4) Uani 1 4 e d . . .
C54 C 1.23364(16) 1.1572(2) 0.11095(5) 0.0358(5) Uani 1 4 e d . . .
H54 H 1.2677 1.0998 0.0960 0.043 Uiso 1 4 e calc R . .
C55 C 1.23562(18) 1.2896(2) 0.10482(6) 0.0463(5) Uani 1 4 e d . . .
H55 H 1.2715 1.3222 0.0857 0.056 Uiso 1 4 e calc R . .
C56 C 1.18592(19) 1.3740(2) 0.12622(6) 0.0472(6) Uani 1 4 e d . . .
H56 H 1.1883 1.4643 0.1220 0.057 Uiso 1 4 e calc R . .
C57 C 1.13310(18) 1.3275(2) 0.15357(5) 0.0408(5) Uani 1 4 e d . . .
H57 H 1.0984 1.3854 0.1682 0.049 Uiso 1 4 e calc R . .
C58 C 1.13036(15) 1.19607(19) 0.15981(5) 0.0316(4) Uani 1 4 e d . . .
H58 H 1.0928 1.1645 0.1786 0.038 Uiso 1 4 e calc R . .
Ni1 Ni 0.988949(16) 0.90941(2) 0.143986(5) 0.02008(6) Uani 1 4 e d . . .
P1 P 0.91224(3) 0.85534(4) 0.190557(10) 0.02077(10) Uani 1 4 e d . . .
P2 P 1.16207(3) 0.93617(4) 0.147501(11) 0.02234(10) Uani 1 4 e d . . .
Zr1 Zr 0.814403(13) 1.026348(16) 0.054350(4) 0.01963(5) Uani 1 4 e d . . .
H1A H 1.0531(15) 1.0430(18) 0.0662(5) 0.023(5) Uiso 1 4 e d . . .
H1B H 1.0213(16) 0.908(2) 0.0462(5) 0.036(5) Uiso 1 4 e d . . .
H4A H 0.7133(15) 0.9641(19) 0.1201(5) 0.031(5) Uiso 1 4 e d . . .
H4B H 0.7116(16) 0.843(2) 0.0950(5) 0.037(6) Uiso 1 4 e d . . .

loop_
_atom_site_aniso_label
_atom_site_aniso_U_11
_atom_site_aniso_U_22
_atom_site_aniso_U_33
_atom_site_aniso_U_23
_atom_site_aniso_U_13
_atom_site_aniso_U_12
C1 0.0242(9) 0.0297(10) 0.0194(8) 0.0026(8) 0.0046(7) -0.0032(8)
C2 0.0238(9) 0.0224(9) 0.0203(8) 0.0001(7) -0.0002(7) -0.0006(7)
C3 0.0274(9) 0.0214(9) 0.0163(8) 0.0019(7) 0.0030(7) -0.0030(7)
C4 0.0212(9) 0.0298(10) 0.0190(8) -0.0008(7) 0.0019(7) -0.0046(8)
C5 0.0389(11) 0.0222(10) 0.0273(9) -0.0083(7) -0.0008(8) -0.0007(8)
C6 0.0299(10) 0.0228(10) 0.0478(12) -0.0106(9) -0.0050(8) -0.0041(8)
C7 0.0334(10) 0.0180(9) 0.0527(12) 0.0020(8) 0.0146(9) -0.0055(8)
C8 0.0387(10) 0.0183(9) 0.0299(9) 0.0022(7) 0.0047(8) -0.0012(8)
C9 0.0293(9) 0.0170(9) 0.0311(9) -0.0030(7) 0.0025(7) -0.0024(7)
C10 0.0282(10) 0.0309(11) 0.0433(11) -0.0035(9) 0.0043(8) 0.0005(8)
C11 0.0297(11) 0.0414(13) 0.0681(15) 0.0008(11) 0.0135(10) -0.0051(9)
C12 0.0423(13) 0.0465(14) 0.0654(15) -0.0130(12) 0.0171(11) 0.0062(11)
C13 0.0343(11) 0.0481(14) 0.0618(14) 0.0024(11) -0.0066(10) 0.0055(10)
C14 0.0365(10) 0.0281(10) 0.0159(8) -0.0031(7) 0.0032(7) -0.0014(8)
C15 0.0429(11) 0.0261(10) 0.0161(8) 0.0016(7) -0.0004(7) -0.0018(8)
C16 0.0341(10) 0.0299(10) 0.0221(8) -0.0041(8) -0.0075(7) 0.0017(8)
C17 0.0304(9) 0.0291(10) 0.0202(8) -0.0038(7) -0.0020(7) -0.0097(8)
C18 0.0362(10) 0.0234(9) 0.0174(8) -0.0032(7) -0.0012(7) -0.0030(8)
C19 0.0448(11) 0.0236(10) 0.0236(9) -0.0037(8) 0.0002(8) -0.0028(8)
C20 0.0647(15) 0.0300(11) 0.0332(11) -0.0085(9) -0.0038(10) 0.0037(10)
C21 0.0577(14) 0.0265(11) 0.0565(14) -0.0005(10) -0.0154(11) 0.0068(10)
C22 0.0865(18) 0.0235(11) 0.0483(13) 0.0036(9) 0.0207(12) -0.0032(11)
C23 0.0267(9) 0.0291(10) 0.0138(8) 0.0001(7) 0.0036(6) 0.0000(8)
C24 0.0327(10) 0.0286(10) 0.0286(9) -0.0006(8) 0.0043(8) -0.0006(8)
C25 0.0427(12) 0.0358(12) 0.0313(10) 0.0000(8) 0.0068(8) 0.0129(9)
C26 0.0331(11) 0.0563(15) 0.0330(10) 0.0031(10) 0.0076(8) 0.0137(10)
C27 0.0262(10) 0.0587(15) 0.0382(11) 0.0048(10) 0.0034(8) -0.0044(10)
C28 0.0296(10) 0.0369(11) 0.0281(9) 0.0026(8) 0.0056(8) -0.0045(8)
C29 0.0270(9) 0.0241(9) 0.0224(8) 0.0009(7) 0.0038(7) -0.0042(7)
C30 0.0331(10) 0.0455(13) 0.0274(10) -0.0050(9) 0.0016(8) 0.0043(9)
C31 0.0475(12) 0.0548(14) 0.0227(9) -0.0096(9) 0.0036(8) 0.0028(11)
C32 0.0466(12) 0.0478(13) 0.0222(9) 0.0012(9) -0.0049(8) -0.0076(10)
C33 0.0345(11) 0.0431(12) 0.0309(10) 0.0068(9) -0.0061(8) -0.0015(9)
C34 0.0319(10) 0.0378(11) 0.0255(9) 0.0015(8) 0.0042(7) 0.0032(9)
C35 0.0254(9) 0.0228(9) 0.0262(9) 0.0017(7) 0.0039(7) -0.0003(7)
C36 0.0345(10) 0.0330(11) 0.0287(10) 0.0055(8) 0.0041(8) -0.0028(8)
C37 0.0361(11) 0.0328(11) 0.0508(13) 0.0185(10) 0.0038(9) -0.0034(9)
C38 0.0478(13) 0.0218(10) 0.0630(15) 0.0036(10) 0.0007(11) -0.0042(9)
C39 0.0820(18) 0.0265(12) 0.0427(12) -0.0065(9) 0.0013(12) -0.0054(11)
C40 0.0679(15) 0.0243(10) 0.0288(10) 0.0003(8) 0.0044(9) -0.0048(10)
C41 0.0218(9) 0.0302(10) 0.0227(8) 0.0005(7) 0.0039(7) -0.0031(8)
C42 0.0331(10) 0.0303(11) 0.0295(10) 0.0003(8) -0.0011(8) -0.0021(8)
C43 0.0400(11) 0.0467(13) 0.0277(10) -0.0032(9) -0.0049(8) -0.0065(10)
C44 0.0354(11) 0.0553(14) 0.0285(10) 0.0101(10) -0.0009(8) 0.0022(10)
C45 0.0378(11) 0.0375(12) 0.0357(10) 0.0097(9) 0.0056(8) 0.0059(9)
C46 0.0337(10) 0.0321(11) 0.0322(10) -0.0001(8) 0.0043(8) -0.0009(8)
C47 0.0295(9) 0.0281(10) 0.0202(8) 0.0017(7) 0.0023(7) 0.0021(8)
C48 0.0331(11) 0.0410(12) 0.0368(10) -0.0035(9) 0.0085(8) -0.0006(9)
C49 0.0389(12) 0.0584(15) 0.0502(13) 0.0015(12) 0.0193(10) 0.0102(11)
C50 0.0643(16) 0.0506(14) 0.0411(12) -0.0019(11) 0.0219(11) 0.0212(12)
C51 0.0630(15) 0.0363(12) 0.0316(10) -0.0079(9) 0.0030(10) 0.0076(11)
C52 0.0384(11) 0.0314(11) 0.0270(9) -0.0008(8) 0.0008(8) 0.0022(9)
C53 0.0223(9) 0.0292(10) 0.0234(8) 0.0009(7) -0.0020(7) -0.0043(7)
C54 0.0338(10) 0.0393(12) 0.0350(10) 0.0056(9) 0.0062(8) -0.0042(9)
C55 0.0475(13) 0.0450(13) 0.0466(12) 0.0188(11) 0.0058(10) -0.0106(11)
C56 0.0556(14) 0.0313(12) 0.0517(13) 0.0108(10) -0.0096(11) -0.0055(10)
C57 0.0501(13) 0.0294(11) 0.0410(11) -0.0032(9) -0.0047(9) 0.0020(10)
C58 0.0368(10) 0.0312(10) 0.0266(9) -0.0005(8) 0.0015(8) -0.0024(8)
Ni1 0.02081(11) 0.02278(12) 0.01675(11) 0.00078(9) 0.00240(8) -0.00277(9)
P1 0.0237(2) 0.0217(2) 0.0171(2) 0.00017(17) 0.00317(16) -0.00180(18)
P2 0.0221(2) 0.0255(2) 0.0196(2) -0.00169(18) 0.00247(17) -0.00280(18)
Zr1 0.02285(9) 0.01891(9) 0.01703(8) -0.00008(6) 0.00150(6) -0.00294(7)

loop_
_atom_type_symbol
_atom_type_description
_atom_type_scat_dispersion_real
_atom_type_scat_dispersion_imag
_atom_type_scat_source
C C 0.0033 0.0016 'International Tables Vol C Tables 4.2.6.8 and 6.1.1.4'
H H 0.0000 0.0000 'International Tables Vol C Tables 4.2.6.8 and 6.1.1.4'
P P 0.1023 0.0942 'International Tables Vol C Tables 4.2.6.8 and 6.1.1.4'
Ni Ni 0.3393 1.1124 'International Tables Vol C Tables 4.2.6.8 and 6.1.1.4'
Zr Zr -2.9673 0.5597 'International Tables Vol C Tables 4.2.6.8 and 6.1.1.4'

loop_
_geom_angle_atom_site_label_1
_geom_angle_atom_site_label_2
_geom_angle_atom_site_label_3
_geom_angle
_geom_angle_site_symmetry_1
_geom_angle_site_symmetry_3
_geom_angle_publ_flag
C2 C1 Zr1 75.14(10) . . ?
C3 C2 C1 143.11(16) . . ?
C3 C2 Ni1 70.54(10) . . ?
C1 C2 Ni1 144.71(13) . . ?
C3 C2 Zr1 74.53(10) . . ?
C1 C2 Zr1 69.04(9) . . ?
Ni1 C2 Zr1 138.44(9) . . ?
C2 C3 C4 141.91(16) . . ?
C2 C3 Ni1 69.62(10) . . ?
C4 C3 Ni1 146.95(12) . . ?
C2 C3 Zr1 73.87(10) . . ?
C4 C3 Zr1 68.61(9) . . ?
Ni1 C3 Zr1 137.13(8) . . ?
C3 C4 Zr1 75.47(10) . . ?
C6 C5 C9 109.19(17) . . ?
C6 C5 Zr1 72.11(10) . . ?
C9 C5 Zr1 75.97(10) . . ?
C5 C6 C7 107.85(17) . . ?
C5 C6 Zr1 75.85(10) . . ?
C7 C6 Zr1 72.86(10) . . ?
C6 C7 C8 107.61(17) . . ?
C6 C7 Zr1 74.52(11) . . ?
C8 C7 Zr1 75.73(10) . . ?
C7 C8 C9 109.29(16) . . ?
C7 C8 Zr1 71.81(10) . . ?
C9 C8 Zr1 76.76(10) . . ?
C8 C9 C5 106.04(16) . . ?
C8 C9 C10 127.46(16) . . ?
C5 C9 C10 125.72(16) . . ?
C8 C9 Zr1 71.48(10) . . ?
C5 C9 Zr1 72.17(10) . . ?
C10 C9 Zr1 128.95(12) . . ?
C13 C10 C11 109.15(18) . . ?
C13 C10 C9 110.19(16) . . ?
C11 C10 C9 112.42(16) . . ?
C13 C10 C12 108.40(18) . . ?
C11 C10 C12 108.55(17) . . ?
C9 C10 C12 108.04(16) . . ?
C15 C14 C18 109.07(17) . . ?
C15 C14 Zr1 71.12(10) . . ?
C18 C14 Zr1 76.43(10) . . ?
C14 C15 C16 107.72(16) . . ?
C14 C15 Zr1 76.97(10) . . ?
C16 C15 Zr1 73.35(10) . . ?
C17 C16 C15 107.99(17) . . ?
C17 C16 Zr1 76.67(10) . . ?
C15 C16 Zr1 74.06(10) . . ?
C16 C17 C18 108.98(16) . . ?
C16 C17 Zr1 71.27(10) . . ?
C18 C17 Zr1 76.99(10) . . ?
C17 C18 C14 106.23(16) . . ?
C17 C18 C19 126.75(16) . . ?
C14 C18 C19 125.41(16) . . ?
C17 C18 Zr1 71.52(10) . . ?
C14 C18 Zr1 72.11(10) . . ?
C19 C18 Zr1 132.46(11) . . ?
C21 C19 C22 108.65(18) . . ?
C21 C19 C18 112.81(16) . . ?
C22 C19 C18 111.56(16) . . ?
C21 C19 C20 107.70(17) . . ?
C22 C19 C20 108.30(17) . . ?
C18 C19 C20 107.64(15) . . ?
C28 C23 C24 118.30(17) . . ?
C28 C23 P1 124.59(15) . . ?
C24 C23 P1 116.98(13) . . ?
C25 C24 C23 121.06(18) . . ?
C26 C25 C24 119.91(19) . . ?
C25 C26 C27 119.79(19) . . ?
C26 C27 C28 120.3(2) . . ?
C23 C28 C27 120.60(19) . . ?
C30 C29 C34 117.94(16) . . ?
C30 C29 P1 123.47(14) . . ?
C34 C29 P1 118.59(13) . . ?
C29 C30 C31 120.81(18) . . ?
C32 C31 C30 120.44(19) . . ?
C31 C32 C33 119.69(18) . . ?
C32 C33 C34 120.42(18) . . ?
C33 C34 C29 120.70(18) . . ?
C36 C35 C40 118.27(17) . . ?
C36 C35 P1 124.55(14) . . ?
C40 C35 P1 117.18(13) . . ?
C37 C36 C35 120.39(18) . . ?
C38 C37 C36 120.49(19) . . ?
C37 C38 C39 120.2(2) . . ?
C38 C39 C40 119.6(2) . . ?
C39 C40 C35 121.06(19) . . ?
C42 C41 C46 117.99(16) . . ?
C42 C41 P2 124.33(14) . . ?
C46 C41 P2 117.58(13) . . ?
C43 C42 C41 120.59(18) . . ?
C44 C43 C42 120.44(19) . . ?
C43 C44 C45 119.89(18) . . ?
C44 C45 C46 119.94(19) . . ?
C45 C46 C41 121.14(18) . . ?
C52 C47 C48 118.60(17) . . ?
C52 C47 P2 119.01(14) . . ?
C48 C47 P2 122.15(14) . . ?
C49 C48 C47 120.6(2) . . ?
C48 C49 C50 120.2(2) . . ?
C51 C50 C49 119.79(19) . . ?
C50 C51 C52 120.2(2) . . ?
C47 C52 C51 120.61(19) . . ?
C54 C53 C58 118.14(18) . . ?
C54 C53 P2 124.42(15) . . ?
C58 C53 P2 117.03(13) . . ?
C55 C54 C53 120.0(2) . . ?
C56 C55 C54 120.6(2) . . ?
C57 C56 C55 120.0(2) . . ?
C56 C57 C58 119.9(2) . . ?
C57 C58 C53 121.33(18) . . ?
C2 Ni1 C3 39.84(7) . . ?
C2 Ni1 P2 99.15(6) . . ?
C3 Ni1 P2 138.95(5) . . ?
C2 Ni1 P1 140.77(5) . . ?
C3 Ni1 P1 101.15(5) . . ?
P2 Ni1 P1 119.87(3) . . ?
C23 P1 C35 103.24(8) . . ?
C23 P1 C29 101.14(8) . . ?
C35 P1 C29 102.41(8) . . ?
C23 P1 Ni1 112.08(6) . . ?
C35 P1 Ni1 108.09(6) . . ?
C29 P1 Ni1 127.22(6) . . ?
C53 P2 C47 105.37(8) . . ?
C53 P2 C41 105.03(8) . . ?
C47 P2 C41 97.56(8) . . ?
C53 P2 Ni1 105.26(6) . . ?
C47 P2 Ni1 118.39(6) . . ?
C41 P2 Ni1 123.47(6) . . ?
C4 Zr1 C1 102.72(6) . . ?
C4 Zr1 C2 67.39(6) . . ?
C1 Zr1 C2 35.82(6) . . ?
C4 Zr1 C3 35.92(6) . . ?
C1 Zr1 C3 67.32(6) . . ?
C2 Zr1 C3 31.60(6) . . ?
C4 Zr1 C7 130.93(7) . . ?
C1 Zr1 C7 84.51(7) . . ?
C2 Zr1 C7 102.95(6) . . ?
C3 Zr1 C7 118.92(6) . . ?
C4 Zr1 C16 104.43(6) . . ?
C1 Zr1 C16 130.52(7) . . ?
C2 Zr1 C16 145.26(6) . . ?
C3 Zr1 C16 133.17(6) . . ?
C7 Zr1 C16 106.68(6) . . ?
C4 Zr1 C6 100.24(7) . . ?
C1 Zr1 C6 79.33(7) . . ?
C2 Zr1 C6 80.57(6) . . ?
C3 Zr1 C6 87.69(6) . . ?
C7 Zr1 C6 32.62(7) . . ?
C16 Zr1 C6 133.73(6) . . ?
C4 Zr1 C15 132.26(6) . . ?
C1 Zr1 C15 101.37(7) . . ?
C2 Zr1 C15 130.29(6) . . ?
C3 Zr1 C15 144.53(6) . . ?
C7 Zr1 C15 91.83(6) . . ?
C16 Zr1 C15 32.59(6) . . ?
C6 Zr1 C15 124.45(6) . . ?
C4 Zr1 C8 123.52(6) . . ?
C1 Zr1 C8 116.22(6) . . ?
C2 Zr1 C8 133.15(6) . . ?
C3 Zr1 C8 136.10(6) . . ?
C7 Zr1 C8 32.46(6) . . ?
C16 Zr1 C8 80.39(6) . . ?
C6 Zr1 C8 53.38(6) . . ?
C15 Zr1 C8 79.35(6) . . ?
C4 Zr1 C5 78.62(7) . . ?
C1 Zr1 C5 106.95(7) . . ?
C2 Zr1 C5 93.75(6) . . ?
C3 Zr1 C5 83.80(6) . . ?
C7 Zr1 C5 53.34(6) . . ?
C16 Zr1 C5 118.44(6) . . ?
C6 Zr1 C5 32.04(6) . . ?
C15 Zr1 C5 131.16(6) . . ?
C8 Zr1 C5 52.61(6) . . ?
C4 Zr1 C17 79.15(6) . . ?
C1 Zr1 C17 119.76(7) . . ?
C2 Zr1 C17 116.10(6) . . ?
C3 Zr1 C17 101.77(6) . . ?
C7 Zr1 C17 138.74(6) . . ?
C16 Zr1 C17 32.06(6) . . ?
C6 Zr1 C17 160.72(6) . . ?
C15 Zr1 C17 53.11(6) . . ?
C8 Zr1 C17 110.75(6) . . ?
C5 Zr1 C17 131.49(6) . . ?
C4 Zr1 C14 118.45(6) . . ?
C1 Zr1 C14 77.80(7) . . ?
C2 Zr1 C14 99.67(6) . . ?
C3 Zr1 C14 114.24(6) . . ?
C7 Zr1 C14 110.54(6) . . ?
C16 Zr1 C14 52.93(6) . . ?
C6 Zr1 C14 138.37(6) . . ?
C15 Zr1 C14 31.90(6) . . ?
C8 Zr1 C14 108.93(6) . . ?
C5 Zr1 C14 161.39(6) . . ?
C17 Zr1 C14 52.16(6) . . ?

loop_
_geom_bond_atom_site_label_1
_geom_bond_atom_site_label_2
_geom_bond_distance
_geom_bond_site_symmetry_2
_geom_bond_publ_flag
C1 C2 1.452(2) . ?
C1 Zr1 2.3165(18) . ?
C2 C3 1.308(2) . ?
C2 Ni1 1.9139(17) . ?
C2 Zr1 2.3978(17) . ?
C3 C4 1.458(2) . ?
C3 Ni1 1.9250(18) . ?
C3 Zr1 2.4056(17) . ?
C4 Zr1 2.3138(18) . ?
C5 C6 1.398(3) . ?
C5 C9 1.416(3) . ?
C5 Zr1 2.5544(18) . ?
C6 C7 1.402(3) . ?
C6 Zr1 2.5070(18) . ?
C7 C8 1.404(3) . ?
C7 Zr1 2.4858(18) . ?
C8 C9 1.407(3) . ?
C8 Zr1 2.5358(18) . ?
C9 C10 1.530(3) . ?
C9 Zr1 2.6033(18) . ?
C10 C13 1.526(3) . ?
C10 C11 1.528(3) . ?
C10 C12 1.545(3) . ?
C14 C15 1.404(3) . ?
C14 C18 1.419(3) . ?
C14 Zr1 2.5876(17) . ?
C15 C16 1.408(3) . ?
C15 Zr1 2.5131(17) . ?
C16 C17 1.403(3) . ?
C16 Zr1 2.5041(18) . ?
C17 C18 1.417(3) . ?
C17 Zr1 2.5729(17) . ?
C18 C19 1.529(3) . ?
C18 Zr1 2.6431(18) . ?
C19 C21 1.525(3) . ?
C19 C22 1.527(3) . ?
C19 C20 1.536(3) . ?
C23 C28 1.384(3) . ?
C23 C24 1.394(3) . ?
C23 P1 1.8313(18) . ?
C24 C25 1.385(3) . ?
C25 C26 1.378(3) . ?
C26 C27 1.378(3) . ?
C27 C28 1.391(3) . ?
C29 C30 1.390(3) . ?
C29 C34 1.394(3) . ?
C29 P1 1.8464(18) . ?
C30 C31 1.391(3) . ?
C31 C32 1.370(3) . ?
C32 C33 1.374(3) . ?
C33 C34 1.389(3) . ?
C35 C36 1.387(3) . ?
C35 C40 1.392(3) . ?
C35 P1 1.8314(19) . ?
C36 C37 1.386(3) . ?
C37 C38 1.370(3) . ?
C38 C39 1.374(3) . ?
C39 C40 1.386(3) . ?
C41 C42 1.391(3) . ?
C41 C46 1.399(3) . ?
C41 P2 1.8414(18) . ?
C42 C43 1.388(3) . ?
C43 C44 1.377(3) . ?
C44 C45 1.378(3) . ?
C45 C46 1.383(3) . ?
C47 C52 1.384(3) . ?
C47 C48 1.397(3) . ?
C47 P2 1.8388(18) . ?
C48 C49 1.378(3) . ?
C49 C50 1.386(3) . ?
C50 C51 1.372(3) . ?
C51 C52 1.392(3) . ?
C53 C54 1.393(3) . ?
C53 C58 1.397(3) . ?
C53 P2 1.8357(19) . ?
C54 C55 1.391(3) . ?
C55 C56 1.380(3) . ?
C56 C57 1.370(3) . ?
C57 C58 1.382(3) . ?
Ni1 P2 2.1516(7) . ?
Ni1 P1 2.1653(7) . ?
